data_7024018
loop_
_publ_author_name
'Shul'gin, Victor F.'
'Konnik, Oleg V.'
'Gusev, Alexey N.'
'Bo\<ca, Roman'
'Dlh\'a\<n, Lubor'
'Rusanov, Eduard B.'
'Alexandrov, Grygory G.'
'Eremenko, Igor L.'
'Linert, Wolfgang'

_publ_section_title
;
 Spacer-armed copper(ii) complexes with benzenecarboxylic acids and
 trifluoroacetylacetone aroylhydrazones.
;
_journal_issue 48
_journal_name_full 'Dalton transactions (Cambridge, England : 2003)'
_journal_page_first 16878
_journal_page_last 16886
_journal_paper_doi 10.1039/c3dt52483c
_journal_volume 42
_journal_year 2013
_chemical_formula_moiety '(C54 H45 Cu3 F9 N12 O6), 1.5(C5 H5 N), (H2 O)'
_chemical_formula_sum 'C61.5 H54.5 Cu3 F9 N13.5 O7'
_chemical_formula_weight 1456.31
_chemical_name_systematic
;
mu3-[N,N',N''-Tris(methyltrifluoroacetylmethylmethylidene)
trimesoyltrihydrazine  hexa(pyridine)tricopper(2+) pyridine solvate
;
_space_group_IT_number 2
_symmetry_cell_setting triclinic
_symmetry_space_group_name_Hall '-P 1'
_symmetry_space_group_name_H-M 'P -1'
_atom_sites_solution_hydrogens geom
_atom_sites_solution_primary direct
_atom_sites_solution_secondary difmap
_audit_creation_method SHELXL-97
_cell_angle_alpha 118.9430(10)
_cell_angle_beta 107.3080(10)
_cell_angle_gamma 90.6890(10)
_cell_formula_units_Z 2
_cell_length_a 12.6441(4)
_cell_length_b 18.1616(6)
_cell_length_c 18.3761(6)
_cell_measurement_reflns_used 9912
_cell_measurement_temperature 173(2)
_cell_measurement_theta_max 27.01
_cell_measurement_theta_min 2.31
_cell_volume 3463.6(2)
_computing_cell_refinement 'Bruker SMART'
_computing_data_collection 'Bruker SMART'
_computing_data_reduction 'Bruker SAINT'
_computing_molecular_graphics 'Bruker SHELXTL'
_computing_publication_material 'Bruker SHELXTL'
_computing_structure_refinement 'SHELXL-97 (Sheldrick, 1997)'
_computing_structure_solution 'SHELXS-97 (Sheldrick, 1990)'
_diffrn_ambient_temperature 173(2)
_diffrn_measured_fraction_theta_full 0.985
_diffrn_measured_fraction_theta_max 0.985
_diffrn_measurement_device_type 'CCD area detector'
_diffrn_measurement_method 'phi and omega scans'
_diffrn_radiation_monochromator graphite
_diffrn_radiation_source 'fine-focus sealed tube'
_diffrn_radiation_type MoK\a
_diffrn_radiation_wavelength 0.71073
_diffrn_reflns_av_R_equivalents 0.0317
_diffrn_reflns_limit_h_max 16
_diffrn_reflns_limit_h_min -11
_diffrn_reflns_limit_k_max 23
_diffrn_reflns_limit_k_min -23
_diffrn_reflns_limit_l_max 23
_diffrn_reflns_limit_l_min -23
_diffrn_reflns_number 39930
_diffrn_reflns_theta_full 27.09
_diffrn_reflns_theta_max 27.09
_diffrn_reflns_theta_min 1.78
_exptl_absorpt_coefficient_mu 0.995
_exptl_absorpt_correction_T_max 0.9072
_exptl_absorpt_correction_T_min 0.7679
_exptl_absorpt_correction_type multi-scan
_exptl_absorpt_process_details SADABS
_exptl_crystal_colour green
_exptl_crystal_density_diffrn 1.396
_exptl_crystal_density_method 'not measured'
_exptl_crystal_description prizm
_exptl_crystal_F_000 1484
_exptl_crystal_size_max 0.33
_exptl_crystal_size_mid 0.22
_exptl_crystal_size_min 0.10
_refine_diff_density_max 1.108
_refine_diff_density_min -1.139
_refine_diff_density_rms 0.122
_refine_ls_extinction_method none
_refine_ls_goodness_of_fit_ref 1.028
_refine_ls_hydrogen_treatment mixed
_refine_ls_matrix_type full
_refine_ls_number_parameters 723
_refine_ls_number_reflns 15046
_refine_ls_number_restraints 3
_refine_ls_restrained_S_all 1.036
_refine_ls_R_factor_all 0.1163
_refine_ls_R_factor_gt 0.0754
_refine_ls_shift/su_max 0.023
_refine_ls_shift/su_mean 0.000
_refine_ls_structure_factor_coef Fsqd
_refine_ls_weighting_details 'calc w=1/[\s^2^(Fo^2^)+(0.1462P)^2^+6.7502P] where P=(Fo^2^+2Fc^2^)/3'
_refine_ls_weighting_scheme calc
_refine_ls_wR_factor_gt 0.2120
_refine_ls_wR_factor_ref 0.2532
_reflns_number_gt 9873
_reflns_number_total 15046
_reflns_threshold_expression >2sigma(I)
_cod_data_source_file c3dt52483c.txt
_cod_data_source_block cif_10
_cod_depositor_comments
;
The following automatic conversions were performed:

'_symmetry_cell_setting' value 'Triclinic' changed to 'triclinic'
according to /home/saulius/struct/CIF-dictionaries/cif_core.dic
dictionary named 'cif_core.dic' version 2.4.2 from 2011-04-26.

Automatic conversion script
Id: cif_fix_values 1891 2012-01-12 08:04:46Z andrius 
;
_cod_original_cell_volume 3463.56(19)
_cod_original_sg_symbol_H-M P-1
_cod_original_formula_sum 'C61.50 H54.50 Cu3 F9 N13.50 O7'
_cod_database_code 7024018

loop_
_symmetry_equiv_pos_as_xyz
'x, y, z'
'-x, -y, -z'

loop_
_atom_site_label
_atom_site_type_symbol
_atom_site_fract_x
_atom_site_fract_y
_atom_site_fract_z
_atom_site_U_iso_or_equiv
_atom_site_adp_type
_atom_site_occupancy
_atom_site_symmetry_multiplicity
_atom_site_calc_flag
_atom_site_refinement_flags
_atom_site_disorder_assembly
_atom_site_disorder_group
Cu1 Cu 0.29790(6) 0.53790(4) 0.42945(4) 0.0472(2) Uani 1 1 d D . .
Cu2 Cu 0.32656(5) 0.90009(4) 1.01934(4) 0.03447(17) Uani 1 1 d . . .
Cu3 Cu 0.34524(5) 1.14416(3) 0.67625(4) 0.03483(18) Uani 1 1 d D . .
F1 F 0.4096(5) 0.3751(3) 0.1881(3) 0.1000(16) Uani 1 1 d . . .
F2 F 0.2420(5) 0.3192(3) 0.1499(3) 0.1036(17) Uani 1 1 d . . .
F3 F 0.2762(7) 0.3973(3) 0.1009(3) 0.130(3) Uani 1 1 d . . .
F4 F 0.3451(5) 0.7173(3) 1.1692(3) 0.1053(18) Uani 1 1 d . . .
F5 F 0.4118(3) 0.8507(3) 1.2499(2) 0.0674(10) Uani 1 1 d . . .
F6 F 0.2344(4) 0.8094(4) 1.1897(3) 0.0961(16) Uani 1 1 d . . .
F7 F 0.5157(6) 1.4197(3) 0.7965(4) 0.119(2) Uani 1 1 d . . .
F8 F 0.3456(6) 1.4286(3) 0.7669(3) 0.113(2) Uani 1 1 d . . .
F9 F 0.4466(6) 1.4737(2) 0.9011(3) 0.112(2) Uani 1 1 d . . .
N1 N 0.2768(4) 0.7062(2) 0.4657(3) 0.0371(9) Uani 1 1 d . . .
N2 N 0.2772(4) 0.6255(2) 0.3970(3) 0.0401(10) Uani 1 1 d . A .
N4 N 0.3216(4) 0.7723(3) 0.8499(3) 0.0377(9) Uani 1 1 d . . .
N5 N 0.3276(3) 0.7836(3) 0.9321(3) 0.0355(9) Uani 1 1 d . . .
N6 N 0.3690(3) 1.0283(3) 1.1094(3) 0.0363(9) Uani 1 1 d . . .
N7 N 0.3357(4) 1.0863(2) 0.7916(3) 0.0373(9) Uani 1 1 d . . .
N8 N 0.3498(4) 1.1618(2) 0.7899(3) 0.0395(10) Uani 1 1 d . B .
N9 N 0.3866(4) 1.1131(2) 0.5682(3) 0.0353(9) Uani 1 1 d . B .
O1 O 0.3025(3) 0.6332(2) 0.5419(2) 0.0433(9) Uani 1 1 d . A .
O2 O 0.3136(5) 0.4544(2) 0.3197(2) 0.0660(13) Uani 1 1 d . A .
O3 O 0.3335(3) 0.9193(2) 0.9263(2) 0.0370(8) Uani 1 1 d . . .
O4 O 0.3329(3) 0.8729(2) 1.1089(2) 0.0452(9) Uani 1 1 d . . .
O5 O 0.3251(3) 1.0246(2) 0.6453(2) 0.0353(7) Uani 1 1 d . A .
O6 O 0.3874(4) 1.2646(2) 0.7210(2) 0.0523(10) Uani 1 1 d . B .
C1 C 0.2992(4) 0.7818(3) 0.6207(3) 0.0293(9) Uani 1 1 d . . .
C2 C 0.3047(4) 0.7767(3) 0.6947(3) 0.0310(10) Uani 1 1 d . A .
H2 H 0.3007 0.7225 0.6907 0.037 Uiso 1 1 calc R . .
C3 C 0.3162(4) 0.8505(3) 0.7750(3) 0.0304(9) Uani 1 1 d . . .
C4 C 0.3235(4) 0.9295(3) 0.7809(3) 0.0306(9) Uani 1 1 d . A .
H4 H 0.3330 0.9800 0.8358 0.037 Uiso 1 1 calc R . .
C5 C 0.3168(4) 0.9354(3) 0.7064(3) 0.0307(9) Uani 1 1 d . . .
C6 C 0.3055(4) 0.8620(3) 0.6273(3) 0.0299(9) Uani 1 1 d . A .
H6 H 0.3021 0.8658 0.5769 0.036 Uiso 1 1 calc R . .
C7 C 0.2924(4) 0.7022(3) 0.5378(3) 0.0341(10) Uani 1 1 d . A .
C8 C 0.2593(5) 0.6168(3) 0.3191(4) 0.0488(14) Uani 1 1 d . . .
C9 C 0.2338(6) 0.6885(4) 0.3023(4) 0.0604(17) Uani 1 1 d . A .
H9A H 0.2333 0.7389 0.3570 0.073 Uiso 1 1 calc R . .
H9B H 0.1597 0.6711 0.2559 0.073 Uiso 1 1 calc R . .
H9C H 0.2916 0.7025 0.2831 0.073 Uiso 1 1 calc R . .
C10 C 0.2649(6) 0.5366(4) 0.2479(3) 0.0549(16) Uani 1 1 d . A .
H10 H 0.2481 0.5319 0.1917 0.066 Uiso 1 1 calc R . .
C11 C 0.2918(7) 0.4671(4) 0.2529(4) 0.0649(19) Uani 1 1 d . . .
C12 C 0.3052(9) 0.3894(4) 0.1719(4) 0.079(2) Uani 1 1 d . A .
N3A N 0.3504(7) 0.4635(5) 0.4842(5) 0.051(7) Uiso 0.50 1 d PG A 1
C13A C 0.3210(7) 0.3748(5) 0.4329(4) 0.048(3) Uiso 0.50 1 d PG A 1
H13A H 0.2873 0.3476 0.3703 0.058 Uiso 0.50 1 calc PR A 1
C14A C 0.3409(7) 0.3258(4) 0.4731(5) 0.049(3) Uiso 0.50 1 d PG A 1
H14A H 0.3208 0.2652 0.4380 0.058 Uiso 0.50 1 calc PR A 1
C15A C 0.3902(7) 0.3656(5) 0.5647(5) 0.049(3) Uiso 0.50 1 d PG A 1
H15A H 0.4038 0.3322 0.5922 0.059 Uiso 0.50 1 calc PR A 1
C16A C 0.4195(8) 0.4544(5) 0.6161(4) 0.069(12) Uiso 0.50 1 d PG A 1
H16A H 0.4532 0.4816 0.6787 0.083 Uiso 0.50 1 calc PR A 1
C17A C 0.3996(8) 0.5034(4) 0.5759(5) 0.038(2) Uiso 0.50 1 d PG A 1
H17A H 0.4197 0.5640 0.6110 0.045 Uiso 0.50 1 calc PR A 1
N3B N 0.3589(8) 0.4709(5) 0.4875(6) 0.049(7) Uiso 0.50 1 d PG A 2
C13B C 0.3998(7) 0.3972(5) 0.4432(4) 0.050(3) Uiso 0.50 1 d PG A 2
H13B H 0.3964 0.3772 0.3842 0.060 Uiso 0.50 1 calc PR A 2
C14B C 0.4456(8) 0.3529(5) 0.4854(6) 0.075(4) Uiso 0.50 1 d PG A 2
H14B H 0.4735 0.3026 0.4552 0.089 Uiso 0.50 1 calc PR A 2
C15B C 0.4506(9) 0.3823(6) 0.5719(6) 0.066(4) Uiso 0.50 1 d PG A 2
H15B H 0.4819 0.3520 0.6007 0.079 Uiso 0.50 1 calc PR A 2
C16B C 0.4097(9) 0.4560(6) 0.6162(4) 0.058(10) Uiso 0.50 1 d PG A 2
H16B H 0.4131 0.4761 0.6753 0.070 Uiso 0.50 1 calc PR A 2
C17B C 0.3639(8) 0.5003(5) 0.5740(6) 0.044(3) Uiso 0.50 1 d PG A 2
H17B H 0.3360 0.5506 0.6042 0.052 Uiso 0.50 1 calc PR A 2
C18 C 0.3237(4) 0.8473(3) 0.8556(3) 0.0298(9) Uani 1 1 d . A .
C19 C 0.3345(5) 0.7160(3) 0.9403(4) 0.0508(14) Uani 1 1 d . . .
C20 C 0.3402(7) 0.6321(4) 0.8684(4) 0.072(2) Uani 1 1 d . . .
H20A H 0.3384 0.6368 0.8172 0.086 Uiso 1 1 calc R . .
H20B H 0.2756 0.5894 0.8512 0.086 Uiso 1 1 calc R . .
H20C H 0.4103 0.6143 0.8892 0.086 Uiso 1 1 calc R . .
C21 C 0.3365(6) 0.7238(4) 1.0228(4) 0.0584(17) Uani 1 1 d . . .
H21 H 0.3401 0.6734 1.0263 0.070 Uiso 1 1 calc R . .
C22 C 0.3339(5) 0.7944(4) 1.0941(3) 0.0438(12) Uani 1 1 d . . .
C23 C 0.3325(7) 0.7917(5) 1.1748(5) 0.0644(18) Uani 1 1 d . . .
C24 C 0.3918(4) 1.0844(3) 1.0862(4) 0.0382(11) Uani 1 1 d . . .
H24 H 0.3921 1.0634 1.0279 0.046 Uiso 1 1 calc R . .
C25 C 0.4150(4) 1.1716(4) 1.1442(4) 0.0476(13) Uani 1 1 d . . .
H25 H 0.4316 1.2098 1.1259 0.057 Uiso 1 1 calc R . .
C26 C 0.4139(5) 1.2026(4) 1.2277(4) 0.0522(14) Uani 1 1 d . . .
H26 H 0.4274 1.2625 1.2681 0.063 Uiso 1 1 calc R . .
C27 C 0.3928(6) 1.1452(4) 1.2519(4) 0.0594(16) Uani 1 1 d . . .
H27 H 0.3935 1.1648 1.3103 0.071 Uiso 1 1 calc R . .
C28 C 0.3707(5) 1.0591(4) 1.1914(4) 0.0521(14) Uani 1 1 d . . .
H28 H 0.3560 1.0200 1.2092 0.063 Uiso 1 1 calc R . .
C29 C 0.3263(4) 1.0211(3) 0.7147(3) 0.0314(10) Uani 1 1 d . A .
C30 C 0.3664(5) 1.2331(3) 0.8636(3) 0.0485(14) Uani 1 1 d . . .
C31 C 0.3657(7) 1.2333(4) 0.9461(4) 0.068(2) Uani 1 1 d . B .
H31A H 0.3488 1.1742 0.9322 0.082 Uiso 1 1 calc R . .
H31B H 0.3080 1.2644 0.9666 0.082 Uiso 1 1 calc R . .
H31C H 0.4398 1.2615 0.9927 0.082 Uiso 1 1 calc R . .
C32 C 0.3898(7) 1.3131(3) 0.8685(4) 0.0617(18) Uani 1 1 d . B .
H32 H 0.4006 1.3640 0.9233 0.074 Uiso 1 1 calc R . .
C33 C 0.3976(6) 1.3219(3) 0.8013(4) 0.0550(16) Uani 1 1 d . . .
C34 C 0.4274(10) 1.4115(4) 0.8180(5) 0.085(3) Uani 1 1 d . B .
C35 C 0.3451(4) 1.0352(3) 0.4949(3) 0.0408(11) Uani 1 1 d . . .
H35 H 0.2909 0.9974 0.4935 0.049 Uiso 1 1 calc R B .
C36 C 0.3769(5) 1.0075(4) 0.4222(4) 0.0461(13) Uani 1 1 d . B .
H36 H 0.3445 0.9523 0.3713 0.055 Uiso 1 1 calc R . .
C37 C 0.4573(5) 1.0616(4) 0.4243(4) 0.0480(13) Uani 1 1 d . . .
H37 H 0.4827 1.0434 0.3755 0.058 Uiso 1 1 calc R B .
C38 C 0.4999(5) 1.1420(4) 0.4981(4) 0.0450(12) Uani 1 1 d . B .
H38 H 0.5538 1.1810 0.5007 0.054 Uiso 1 1 calc R . .
C39 C 0.4624(5) 1.1650(3) 0.5684(4) 0.0421(12) Uani 1 1 d . . .
H39 H 0.4922 1.2205 0.6193 0.051 Uiso 1 1 calc R B .
N10A N 0.1057(3) 0.4911(5) 0.3937(6) 0.043(2) Uiso 0.50 1 d PGD A 1
C40A C 0.0555(6) 0.4061(5) 0.3313(6) 0.063(3) Uiso 0.50 1 d PG A 1
H40A H 0.0992 0.3665 0.3037 0.075 Uiso 0.50 1 calc PR A 1
C41A C -0.0586(6) 0.3789(5) 0.3094(7) 0.073(4) Uiso 0.50 1 d PG A 1
H41A H -0.0929 0.3208 0.2668 0.088 Uiso 0.50 1 calc PR A 1
C42A C -0.1225(4) 0.4368(7) 0.3499(8) 0.100(6) Uiso 0.50 1 d PG A 1
H42A H -0.2005 0.4182 0.3349 0.120 Uiso 0.50 1 calc PR A 1
C43A C -0.0723(6) 0.5218(7) 0.4122(8) 0.089(5) Uiso 0.50 1 d PG A 1
H43A H -0.1160 0.5614 0.4399 0.107 Uiso 0.50 1 calc PR A 1
C44A C 0.0418(6) 0.5490(5) 0.4341(6) 0.074(4) Uiso 0.50 1 d PG A 1
H44A H 0.0761 0.6071 0.4767 0.089 Uiso 0.50 1 calc PR A 1
N10B N 0.1178(4) 0.4653(6) 0.3672(6) 0.056(3) Uiso 0.50 1 d PGD A 2
C40B C 0.0773(6) 0.3827(6) 0.2945(6) 0.084(5) Uiso 0.50 1 d PG A 2
H40B H 0.1257 0.3526 0.2641 0.101 Uiso 0.50 1 calc PR A 2
C41B C -0.0341(7) 0.3442(5) 0.2664(6) 0.092(5) Uiso 0.50 1 d PG A 2
H41B H -0.0618 0.2877 0.2167 0.110 Uiso 0.50 1 calc PR A 2
C42B C -0.1049(5) 0.3882(7) 0.3109(7) 0.064(3) Uiso 0.50 1 d PG A 2
H42B H -0.1810 0.3619 0.2917 0.077 Uiso 0.50 1 calc PR A 2
C43B C -0.0644(7) 0.4708(7) 0.3836(7) 0.134(8) Uiso 0.50 1 d PG A 2
H43B H -0.1129 0.5009 0.4140 0.161 Uiso 0.50 1 calc PR A 2
C44B C 0.0469(7) 0.5094(5) 0.4118(6) 0.060(3) Uiso 0.50 1 d PG A 2
H44B H 0.0746 0.5658 0.4614 0.072 Uiso 0.50 1 calc PR A 2
N11 N 0.1340(4) 0.8927(3) 0.9789(3) 0.0468(11) Uani 1 1 d . . .
C45 C 0.0778(5) 0.9089(4) 0.9172(4) 0.0574(15) Uani 1 1 d . . .
H45 H 0.1198 0.9301 0.8939 0.069 Uiso 1 1 calc R . .
C46 C -0.0375(6) 0.8973(6) 0.8843(5) 0.075(2) Uani 1 1 d . . .
H46 H -0.0742 0.9094 0.8392 0.090 Uiso 1 1 calc R . .
C47 C -0.0980(6) 0.8679(6) 0.9182(6) 0.084(2) Uani 1 1 d . . .
H47 H -0.1780 0.8590 0.8971 0.101 Uiso 1 1 calc R . .
C48 C -0.0419(6) 0.8516(6) 0.9826(6) 0.085(2) Uani 1 1 d . . .
H48 H -0.0822 0.8318 1.0079 0.102 Uiso 1 1 calc R . .
C49 C 0.0717(6) 0.8639(5) 1.0104(5) 0.0699(19) Uani 1 1 d . . .
H49 H 0.1096 0.8513 1.0550 0.084 Uiso 1 1 calc R . .
N12A N 0.1649(8) 1.1573(9) 0.6181(8) 0.070(4) Uiso 0.50 1 d PG B 1
C50A C 0.1435(12) 1.2386(8) 0.6671(8) 0.137(6) Uiso 0.50 1 d PG B 1
H50A H 0.2007 1.2811 0.7197 0.165 Uiso 0.50 1 calc PR B 1
C51A C 0.0382(15) 1.2577(8) 0.6391(12) 0.222(17) Uiso 0.50 1 d PG B 1
H51A H 0.0235 1.3132 0.6726 0.267 Uiso 0.50 1 calc PR B 1
C52A C -0.0456(10) 1.1955(11) 0.5622(12) 0.137(6) Uiso 0.50 1 d PG B 1
H52A H -0.1175 1.2086 0.5431 0.165 Uiso 0.50 1 calc PR B 1
C53A C -0.0241(9) 1.1142(9) 0.5131(8) 0.096(5) Uiso 0.50 1 d PG B 1
H53A H -0.0814 1.0717 0.4605 0.116 Uiso 0.50 1 calc PR B 1
C54A C 0.0811(10) 1.0951(7) 0.5411(8) 0.103(6) Uiso 0.50 1 d PG B 1
H54A H 0.0958 1.0396 0.5076 0.123 Uiso 0.50 1 calc PR B 1
N12B N 0.1533(3) 1.1352(6) 0.6154(5) 0.038(3) Uiso 0.50 1 d PGD B 2
C50B C 0.0771(7) 1.0904(7) 0.6277(8) 0.099(6) Uiso 0.50 1 d PG B 2
H50B H 0.1028 1.0568 0.6539 0.119 Uiso 0.50 1 calc PR B 2
C51B C -0.0367(6) 1.0945(8) 0.6017(9) 0.139(9) Uiso 0.50 1 d PG B 2
H51B H -0.0887 1.0639 0.6101 0.167 Uiso 0.50 1 calc PR B 2
C52B C -0.0743(4) 1.1436(8) 0.5634(8) 0.072(4) Uiso 0.50 1 d PG B 2
H52B H -0.1520 1.1464 0.5456 0.087 Uiso 0.50 1 calc PR B 2
C53B C 0.0019(7) 1.1884(7) 0.5511(8) 0.099(6) Uiso 0.50 1 d PG B 2
H53B H -0.0238 1.2219 0.5249 0.119 Uiso 0.50 1 calc PR B 2
C54B C 0.1157(6) 1.1842(7) 0.5771(7) 0.086(5) Uiso 0.50 1 d PG B 2
H54B H 0.1678 1.2149 0.5686 0.104 Uiso 0.50 1 calc PR B 2
N13 N 0.1545(6) 1.0307(6) 0.2856(6) 0.173(5) Uani 1 1 d G . .
C55 C 0.1746(5) 1.1194(6) 0.3381(5) 0.107(3) Uani 1 1 d G . .
H55 H 0.2493 1.1510 0.3645 0.128 Uiso 1 1 calc R . .
C56 C 0.0854(7) 1.1618(5) 0.3518(5) 0.136(5) Uani 1 1 d G . .
H56 H 0.0991 1.2225 0.3877 0.163 Uiso 1 1 calc R . .
C57 C -0.0239(6) 1.1155(6) 0.3132(6) 0.141(5) Uani 1 1 d G . .
H57 H -0.0849 1.1446 0.3226 0.170 Uiso 1 1 calc R . .
C58 C -0.0441(5) 1.0268(6) 0.2607(5) 0.119(4) Uani 1 1 d G . .
H58 H -0.1188 0.9952 0.2343 0.143 Uiso 1 1 calc R . .
C59 C 0.0451(7) 0.9844(4) 0.2470(5) 0.120(4) Uani 1 1 d G . .
H59 H 0.0314 0.9237 0.2111 0.145 Uiso 1 1 calc R . .
N14 N 0.1529(15) 1.4995(15) 0.9809(13) 0.172(9) Uiso 0.50 1 d PG . .
C60 C 0.1456(19) 1.4350(12) 0.8967(16) 0.236(18) Uiso 0.50 1 d PG . .
H60 H 0.1782 1.3862 0.8893 0.283 Uiso 0.50 1 calc PR . .
C61 C 0.0906(18) 1.4421(11) 0.8232(11) 0.234(18) Uiso 0.50 1 d PG . .
H61 H 0.0856 1.3981 0.7657 0.280 Uiso 0.50 1 calc PR . .
C62 C 0.0428(13) 1.5137(12) 0.8340(10) 0.102(6) Uiso 0.50 1 d PG . .
H62 H 0.0052 1.5185 0.7839 0.122 Uiso 0.50 1 calc PR . .
C63 C 0.0501(15) 1.5781(10) 0.9182(12) 0.169(11) Uiso 0.50 1 d PG . .
H63 H 0.0175 1.6270 0.9256 0.203 Uiso 0.50 1 calc PR . .
C64 C 0.1052(16) 1.5710(12) 0.9916(9) 0.144(9) Uiso 0.50 1 d PG . .
H64 H 0.1102 1.6151 1.0492 0.173 Uiso 0.50 1 calc PR . .
O7 O -0.0466(11) 0.7557(8) 0.1108(9) 0.210 Uiso 1 1 d . . .

loop_
_atom_site_aniso_label
_atom_site_aniso_U_11
_atom_site_aniso_U_22
_atom_site_aniso_U_33
_atom_site_aniso_U_23
_atom_site_aniso_U_13
_atom_site_aniso_U_12
Cu1 0.0768(5) 0.0214(3) 0.0322(3) 0.0127(3) 0.0063(3) 0.0054(3)
Cu2 0.0379(3) 0.0328(3) 0.0416(3) 0.0243(3) 0.0156(3) 0.0087(2)
Cu3 0.0489(4) 0.0246(3) 0.0366(3) 0.0188(3) 0.0163(3) 0.0106(2)
F1 0.148(5) 0.061(3) 0.075(3) 0.019(2) 0.047(3) 0.035(3)
F2 0.157(5) 0.036(2) 0.069(3) 0.0034(19) 0.017(3) -0.001(3)
F3 0.273(8) 0.064(3) 0.039(2) 0.021(2) 0.043(3) 0.059(4)
F4 0.186(5) 0.078(3) 0.073(3) 0.062(3) 0.032(3) 0.020(3)
F5 0.078(3) 0.083(3) 0.046(2) 0.039(2) 0.0165(18) 0.023(2)
F6 0.077(3) 0.154(5) 0.111(4) 0.107(4) 0.034(3) 0.014(3)
F7 0.193(6) 0.052(3) 0.114(4) 0.043(3) 0.054(4) -0.017(3)
F8 0.233(7) 0.043(2) 0.075(3) 0.041(2) 0.051(4) 0.048(3)
F9 0.240(6) 0.0263(18) 0.057(2) 0.0197(18) 0.037(3) 0.005(3)
N1 0.048(2) 0.0190(18) 0.035(2) 0.0114(16) 0.0072(18) 0.0038(17)
N2 0.059(3) 0.0240(19) 0.026(2) 0.0098(16) 0.0065(19) 0.0000(18)
N4 0.042(2) 0.029(2) 0.042(2) 0.0215(18) 0.0091(19) 0.0070(17)
N5 0.041(2) 0.032(2) 0.037(2) 0.0224(18) 0.0090(18) 0.0047(17)
N6 0.031(2) 0.039(2) 0.040(2) 0.0206(19) 0.0116(17) 0.0093(17)
N7 0.051(3) 0.0264(19) 0.038(2) 0.0216(18) 0.0110(19) 0.0068(18)
N8 0.055(3) 0.0248(19) 0.039(2) 0.0189(18) 0.012(2) 0.0059(18)
N9 0.045(2) 0.0265(19) 0.040(2) 0.0212(18) 0.0144(19) 0.0109(17)
O1 0.072(3) 0.0215(16) 0.0358(18) 0.0159(14) 0.0149(17) 0.0083(16)
O2 0.124(4) 0.0263(19) 0.034(2) 0.0112(16) 0.016(2) 0.015(2)
O3 0.051(2) 0.0256(16) 0.0445(19) 0.0211(15) 0.0240(16) 0.0091(15)
O4 0.053(2) 0.048(2) 0.047(2) 0.0329(18) 0.0174(18) 0.0113(18)
O5 0.050(2) 0.0237(15) 0.0386(18) 0.0175(14) 0.0211(16) 0.0072(14)
O6 0.095(3) 0.0253(17) 0.042(2) 0.0200(16) 0.025(2) 0.0165(19)
C1 0.027(2) 0.025(2) 0.037(2) 0.0171(19) 0.0098(19) 0.0039(17)
C2 0.029(2) 0.023(2) 0.040(2) 0.0178(19) 0.0089(19) 0.0042(18)
C3 0.025(2) 0.026(2) 0.045(3) 0.021(2) 0.013(2) 0.0057(17)
C4 0.030(2) 0.024(2) 0.041(2) 0.018(2) 0.014(2) 0.0057(18)
C5 0.027(2) 0.027(2) 0.043(3) 0.020(2) 0.014(2) 0.0071(18)
C6 0.028(2) 0.029(2) 0.034(2) 0.0181(19) 0.0091(19) 0.0041(18)
C7 0.033(2) 0.026(2) 0.038(3) 0.016(2) 0.006(2) 0.0016(19)
C8 0.066(4) 0.033(3) 0.041(3) 0.020(2) 0.010(3) 0.006(3)
C9 0.098(5) 0.041(3) 0.042(3) 0.025(3) 0.018(3) 0.014(3)
C10 0.086(5) 0.037(3) 0.027(3) 0.012(2) 0.008(3) 0.005(3)
C11 0.104(5) 0.031(3) 0.034(3) 0.009(2) 0.006(3) 0.007(3)
C12 0.133(8) 0.040(4) 0.037(3) 0.006(3) 0.017(4) 0.020(4)
C18 0.026(2) 0.030(2) 0.039(2) 0.020(2) 0.0135(19) 0.0067(18)
C19 0.062(4) 0.035(3) 0.052(3) 0.028(3) 0.004(3) 0.005(3)
C20 0.119(6) 0.033(3) 0.054(4) 0.028(3) 0.009(4) 0.016(3)
C21 0.085(5) 0.042(3) 0.053(3) 0.036(3) 0.008(3) 0.005(3)
C22 0.052(3) 0.048(3) 0.037(3) 0.032(3) 0.006(2) 0.005(2)
C23 0.081(5) 0.069(4) 0.062(4) 0.048(4) 0.024(4) 0.016(4)
C24 0.033(2) 0.036(3) 0.049(3) 0.022(2) 0.017(2) 0.010(2)
C25 0.031(3) 0.039(3) 0.067(4) 0.025(3) 0.014(3) 0.006(2)
C26 0.048(3) 0.038(3) 0.053(3) 0.012(3) 0.014(3) 0.007(2)
C27 0.068(4) 0.057(4) 0.046(3) 0.020(3) 0.022(3) 0.020(3)
C28 0.065(4) 0.047(3) 0.049(3) 0.025(3) 0.026(3) 0.016(3)
C29 0.034(2) 0.029(2) 0.039(3) 0.022(2) 0.015(2) 0.0090(19)
C30 0.074(4) 0.031(3) 0.035(3) 0.018(2) 0.011(3) 0.005(3)
C31 0.132(7) 0.033(3) 0.036(3) 0.018(2) 0.024(4) 0.008(3)
C32 0.114(6) 0.023(2) 0.041(3) 0.015(2) 0.021(3) 0.012(3)
C33 0.097(5) 0.025(2) 0.043(3) 0.021(2) 0.018(3) 0.012(3)
C34 0.172(9) 0.026(3) 0.051(4) 0.022(3) 0.027(5) 0.007(4)
C35 0.043(3) 0.037(3) 0.045(3) 0.021(2) 0.018(2) 0.004(2)
C36 0.050(3) 0.042(3) 0.041(3) 0.015(2) 0.018(2) 0.011(2)
C37 0.055(3) 0.058(3) 0.051(3) 0.037(3) 0.027(3) 0.024(3)
C38 0.045(3) 0.049(3) 0.058(3) 0.038(3) 0.021(3) 0.016(2)
C39 0.053(3) 0.033(3) 0.050(3) 0.029(2) 0.017(3) 0.011(2)
N11 0.034(2) 0.050(3) 0.062(3) 0.035(2) 0.014(2) 0.008(2)
C45 0.041(3) 0.073(4) 0.068(4) 0.044(4) 0.016(3) 0.015(3)
C46 0.044(4) 0.105(6) 0.084(5) 0.061(5) 0.009(3) 0.019(4)
C47 0.035(3) 0.106(7) 0.104(6) 0.053(6) 0.015(4) 0.011(4)
C48 0.048(4) 0.108(7) 0.112(7) 0.068(6) 0.025(4) 0.002(4)
C49 0.047(4) 0.093(5) 0.093(5) 0.065(5) 0.024(4) 0.009(3)
N13 0.143(10) 0.214(14) 0.156(11) 0.117(11) 0.008(8) -0.029(9)
C55 0.061(5) 0.132(9) 0.114(8) 0.065(7) 0.011(5) -0.003(6)
C56 0.102(8) 0.195(14) 0.089(7) 0.059(8) 0.027(6) 0.030(9)
C57 0.085(8) 0.152(12) 0.158(12) 0.062(10) 0.036(7) 0.000(8)
C58 0.090(7) 0.150(11) 0.135(10) 0.079(9) 0.050(7) 0.023(7)
C59 0.115(9) 0.103(8) 0.144(10) 0.051(7) 0.066(8) 0.017(7)

loop_
_atom_type_symbol
_atom_type_description
_atom_type_scat_dispersion_real
_atom_type_scat_dispersion_imag
_atom_type_scat_source
C C 0.0033 0.0016 'International Tables Vol C Tables 4.2.6.8 and 6.1.1.4'
H H 0.0000 0.0000 'International Tables Vol C Tables 4.2.6.8 and 6.1.1.4'
N N 0.0061 0.0033 'International Tables Vol C Tables 4.2.6.8 and 6.1.1.4'
O O 0.0106 0.0060 'International Tables Vol C Tables 4.2.6.8 and 6.1.1.4'
F F 0.0171 0.0103 'International Tables Vol C Tables 4.2.6.8 and 6.1.1.4'
Cu Cu 0.3201 1.2651 'International Tables Vol C Tables 4.2.6.8 and 6.1.1.4'

loop_
_geom_angle_atom_site_label_1
_geom_angle_atom_site_label_2
_geom_angle_atom_site_label_3
_geom_angle
O2 Cu1 O1 170.85(19)
O2 Cu1 N2 94.26(17)
O1 Cu1 N2 80.98(15)
O2 Cu1 N3B 92.1(3)
O1 Cu1 N3B 90.6(3)
N2 Cu1 N3B 164.0(3)
O2 Cu1 N3A 91.1(3)
O1 Cu1 N3A 92.1(3)
N2 Cu1 N3A 167.8(3)
N3B Cu1 N3A 3.8(4)
O2 Cu1 N10B 84.9(3)
O1 Cu1 N10B 103.6(3)
N2 Cu1 N10B 100.1(3)
N3B Cu1 N10B 95.1(4)
N3A Cu1 N10B 91.3(3)
O2 Cu1 N10A 98.2(3)
O1 Cu1 N10A 90.2(2)
N2 Cu1 N10A 96.3(2)
N3B Cu1 N10A 97.3(3)
N3A Cu1 N10A 93.8(3)
N10B Cu1 N10A 13.6(3)
O4 Cu2 O3 173.25(15)
O4 Cu2 N5 93.94(16)
O3 Cu2 N5 81.17(15)
O4 Cu2 N6 92.10(17)
O3 Cu2 N6 91.45(15)
N5 Cu2 N6 163.91(17)
O4 Cu2 N11 92.96(17)
O3 Cu2 N11 92.35(16)
N5 Cu2 N11 98.24(17)
N6 Cu2 N11 96.32(16)
O6 Cu3 N8 93.66(16)
O6 Cu3 O5 170.86(17)
N8 Cu3 O5 81.57(15)
O6 Cu3 N9 91.27(16)
N8 Cu3 N9 161.78(18)
O5 Cu3 N9 90.99(14)
O6 Cu3 N12A 86.7(4)
N8 Cu3 N12A 102.0(3)
O5 Cu3 N12A 101.8(4)
N9 Cu3 N12A 95.8(3)
O6 Cu3 N12B 96.2(3)
N8 Cu3 N12B 98.4(3)
O5 Cu3 N12B 92.2(3)
N9 Cu3 N12B 98.5(2)
N12A Cu3 N12B 10.0(4)
C7 N1 N2 108.8(4)
C8 N2 N1 117.3(4)
C8 N2 Cu1 128.0(4)
N1 N2 Cu1 114.6(3)
C18 N4 N5 108.4(4)
C19 N5 N4 116.7(4)
C19 N5 Cu2 129.1(4)
N4 N5 Cu2 114.2(3)
C28 N6 C24 117.7(5)
C28 N6 Cu2 121.5(4)
C24 N6 Cu2 120.8(4)
C29 N7 N8 109.4(4)
C30 N8 N7 116.8(4)
C30 N8 Cu3 129.0(3)
N7 N8 Cu3 114.2(3)
C39 N9 C35 117.1(4)
C39 N9 Cu3 122.2(3)
C35 N9 Cu3 120.5(3)
C7 O1 Cu1 110.9(3)
C11 O2 Cu1 121.1(4)
C18 O3 Cu2 110.4(3)
C22 O4 Cu2 121.8(3)
C29 O5 Cu3 109.0(3)
C33 O6 Cu3 121.5(3)
C2 C1 C6 119.3(4)
C2 C1 C7 118.8(4)
C6 C1 C7 121.8(4)
C1 C2 C3 120.6(4)
C1 C2 H2 119.7
C3 C2 H2 119.7
C4 C3 C2 119.6(4)
C4 C3 C18 118.6(4)
C2 C3 C18 121.8(4)
C3 C4 C5 120.4(4)
C3 C4 H4 119.8
C5 C4 H4 119.8
C6 C5 C4 119.4(4)
C6 C5 C29 121.1(4)
C4 C5 C29 119.4(4)
C5 C6 C1 120.6(4)
C5 C6 H6 119.7
C1 C6 H6 119.7
O1 C7 N1 124.6(4)
O1 C7 C1 117.0(4)
N1 C7 C1 118.4(4)
N2 C8 C10 119.3(5)
N2 C8 C9 121.8(5)
C10 C8 C9 118.9(5)
C8 C9 H9A 109.5
C8 C9 H9B 109.5
H9A C9 H9B 109.5
C8 C9 H9C 109.5
H9A C9 H9C 109.5
H9B C9 H9C 109.5
C11 C10 C8 126.4(5)
C11 C10 H10 116.8
C8 C10 H10 116.8
O2 C11 C10 129.8(6)
O2 C11 C12 110.9(5)
C10 C11 C12 119.2(6)
F2 C12 F1 105.6(6)
F2 C12 F3 106.7(6)
F1 C12 F3 108.4(8)
F2 C12 C11 111.2(8)
F1 C12 C11 111.8(6)
F3 C12 C11 112.8(6)
C13A N3A C17A 120.0
C13A N3A Cu1 120.6(4)
C17A N3A Cu1 118.6(4)
N3A C13A C14A 120.0
N3A C13A H13A 120.0
C14A C13A H13A 120.0
C15A C14A C13A 120.0
C15A C14A H14A 120.0
C13A C14A H14A 120.0
C16A C15A C14A 120.0
C16A C15A H15A 120.0
C14A C15A H15A 120.0
C15A C16A C17A 120.0
C15A C16A H16A 120.0
C17A C16A H16A 120.0
C16A C17A N3A 120.0
C16A C17A H17A 120.0
N3A C17A H17A 120.0
C13B N3B C17B 120.0
C13B N3B Cu1 120.5(4)
C17B N3B Cu1 119.4(4)
N3B C13B C14B 120.0
N3B C13B H13B 120.0
C14B C13B H13B 120.0
C13B C14B C15B 120.0
C13B C14B H14B 120.0
C15B C14B H14B 120.0
C16B C15B C14B 120.0
C16B C15B H15B 120.0
C14B C15B H15B 120.0
C15B C16B C17B 120.0
C15B C16B H16B 120.0
C17B C16B H16B 120.0
C16B C17B N3B 120.0
C16B C17B H17B 120.0
N3B C17B H17B 120.0
O3 C18 N4 125.3(4)
O3 C18 C3 116.9(4)
N4 C18 C3 117.8(4)
N5 C19 C21 118.7(5)
N5 C19 C20 122.5(5)
C21 C19 C20 118.8(5)
C19 C20 H20A 109.5
C19 C20 H20B 109.5
H20A C20 H20B 109.5
C19 C20 H20C 109.5
H20A C20 H20C 109.5
H20B C20 H20C 109.5
C22 C21 C19 126.5(5)
C22 C21 H21 116.8
C19 C21 H21 116.8
O4 C22 C21 129.9(5)
O4 C22 C23 109.8(5)
C21 C22 C23 120.3(5)
F4 C23 F5 106.4(5)
F4 C23 F6 107.4(6)
F5 C23 F6 104.0(6)
F4 C23 C22 113.9(6)
F5 C23 C22 113.5(6)
F6 C23 C22 111.0(5)
N6 C24 C25 122.2(5)
N6 C24 H24 118.9
C25 C24 H24 118.9
C26 C25 C24 119.5(6)
C26 C25 H25 120.2
C24 C25 H25 120.2
C25 C26 C27 118.2(6)
C25 C26 H26 120.9
C27 C26 H26 120.9
C26 C27 C28 119.6(6)
C26 C27 H27 120.2
C28 C27 H27 120.2
N6 C28 C27 122.7(6)
N6 C28 H28 118.6
C27 C28 H28 118.6
N7 C29 O5 125.7(4)
N7 C29 C5 116.5(4)
O5 C29 C5 117.8(4)
N8 C30 C32 119.8(5)
N8 C30 C31 120.9(5)
C32 C30 C31 119.2(5)
C30 C31 H31A 109.5
C30 C31 H31B 109.5
H31A C31 H31B 109.5
C30 C31 H31C 109.5
H31A C31 H31C 109.5
H31B C31 H31C 109.5
C33 C32 C30 125.2(5)
C33 C32 H32 117.4
C30 C32 H32 117.4
O6 C33 C32 130.5(5)
O6 C33 C34 110.5(5)
C32 C33 C34 118.9(5)
F7 C34 F8 104.0(6)
F7 C34 F9 108.3(8)
F8 C34 F9 106.5(7)
F7 C34 C33 111.9(7)
F8 C34 C33 111.5(7)
F9 C34 C33 114.0(6)
N9 C35 C36 123.4(5)
N9 C35 H35 118.3
C36 C35 H35 118.3
C35 C36 C37 118.7(5)
C35 C36 H36 120.7
C37 C36 H36 120.7
C38 C37 C36 119.0(5)
C38 C37 H37 120.5
C36 C37 H37 120.5
C37 C38 C39 118.5(5)
C37 C38 H38 120.7
C39 C38 H38 120.7
N9 C39 C38 123.3(5)
N9 C39 H39 118.3
C38 C39 H39 118.3
C40A N10A C44A 120.0
C40A N10A Cu1 120.2(4)
C44A N10A Cu1 119.8(4)
N10A C40A C41A 120.0
N10A C40A H40A 120.0
C41A C40A H40A 120.0
C42A C41A C40A 120.0
C42A C41A H41A 120.0
C40A C41A H41A 120.0
C41A C42A C43A 120.0
C41A C42A H42A 120.0
C43A C42A H42A 120.0
C44A C43A C42A 120.0
C44A C43A H43A 120.0
C42A C43A H43A 120.0
C43A C44A N10A 120.0
C43A C44A H44A 120.0
N10A C44A H44A 120.0
C40B N10B C44B 120.0
C40B N10B Cu1 126.1(5)
C44B N10B Cu1 113.8(5)
N10B C40B C41B 120.0
N10B C40B H40B 120.0
C41B C40B H40B 120.0
C40B C41B C42B 120.0
C40B C41B H41B 120.0
C42B C41B H41B 120.0
C43B C42B C41B 120.0
C43B C42B H42B 120.0
C41B C42B H42B 120.0
C44B C43B C42B 120.0
C44B C43B H43B 120.0
C42B C43B H43B 120.0
C43B C44B N10B 120.0
C43B C44B H44B 120.0
N10B C44B H44B 120.0
C45 N11 C49 115.8(5)
C45 N11 Cu2 121.8(4)
C49 N11 Cu2 122.1(4)
N11 C45 C46 124.2(6)
N11 C45 H45 117.9
C46 C45 H45 117.9
C47 C46 C45 118.2(7)
C47 C46 H46 120.9
C45 C46 H46 120.9
C48 C47 C46 118.8(7)
C48 C47 H47 120.6
C46 C47 H47 120.6
C49 C48 C47 119.2(8)
C49 C48 H48 120.4
C47 C48 H48 120.4
N11 C49 C48 123.8(7)
N11 C49 H49 118.1
C48 C49 H49 118.1
C50A N12A C54A 120.0
C50A N12A Cu3 112.9(7)
C54A N12A Cu3 127.1(7)
N12A C50A C51A 120.0
N12A C50A H50A 120.0
C51A C50A H50A 120.0
C52A C51A C50A 120.0
C52A C51A H51A 120.0
C50A C51A H51A 120.0
C51A C52A C53A 120.0
C51A C52A H52A 120.0
C53A C52A H52A 120.0
C52A C53A C54A 120.0
C52A C53A H53A 120.0
C54A C53A H53A 120.0
C53A C54A N12A 120.0
C53A C54A H54A 120.0
N12A C54A H54A 120.0
C50B N12B C54B 120.0
C50B N12B Cu3 120.0(5)
C54B N12B Cu3 119.4(5)
N12B C50B C51B 120.0
N12B C50B H50B 120.0
C51B C50B H50B 120.0
C52B C51B C50B 120.0
C52B C51B H51B 120.0
C50B C51B H51B 120.0
C51B C52B C53B 120.0
C51B C52B H52B 120.0
C53B C52B H52B 120.0
C54B C53B C52B 120.0
C54B C53B H53B 120.0
C52B C53B H53B 120.0
C53B C54B N12B 120.0
C53B C54B H54B 120.0
N12B C54B H54B 120.0
C55 N13 C59 120.0
N13 C55 C56 120.0
N13 C55 H55 120.0
C56 C55 H55 120.0
C57 C56 C55 120.0
C57 C56 H56 120.0
C55 C56 H56 120.0
C58 C57 C56 120.0
C58 C57 H57 120.0
C56 C57 H57 120.0
C57 C58 C59 120.0
C57 C58 H58 120.0
C59 C58 H58 120.0
C58 C59 N13 120.0
C58 C59 H59 120.0
N13 C59 H59 120.0
C60 N14 C64 120.0
C61 C60 N14 120.0
C61 C60 H60 120.0
N14 C60 H60 120.0
C62 C61 C60 120.0
C62 C61 H61 120.0
C60 C61 H61 120.0
C61 C62 C63 120.0
C61 C62 H62 120.0
C63 C62 H62 120.0
C64 C63 C62 120.0
C64 C63 H63 120.0
C62 C63 H63 120.0
C63 C64 N14 120.0
C63 C64 H64 120.0
N14 C64 H64 120.0

loop_
_geom_bond_atom_site_label_1
_geom_bond_atom_site_label_2
_geom_bond_distance
Cu1 O2 1.921(4)
Cu1 O1 1.932(3)
Cu1 N2 1.946(4)
Cu1 N3B 2.000(6)
Cu1 N3A 2.054(6)
Cu1 N10B 2.270(4)
Cu1 N10A 2.349(3)
Cu2 O4 1.916(3)
Cu2 O3 1.927(3)
Cu2 N5 1.943(4)
Cu2 N6 2.040(4)
Cu2 N11 2.305(4)
Cu3 O6 1.928(3)
Cu3 N8 1.936(4)
Cu3 O5 1.951(3)
Cu3 N9 2.019(4)
Cu3 N12A 2.282(9)
Cu3 N12B 2.317(4)
F1 C12 1.322(10)
F2 C12 1.308(9)
F3 C12 1.324(8)
F4 C23 1.319(8)
F5 C23 1.334(8)
F6 C23 1.358(9)
F7 C34 1.319(12)
F8 C34 1.326(10)
F9 C34 1.330(8)
N1 C7 1.317(6)
N1 N2 1.398(5)
N2 C8 1.310(7)
N4 C18 1.314(6)
N4 N5 1.401(6)
N5 C19 1.308(6)
N6 C28 1.322(7)
N6 C24 1.337(6)
N7 C29 1.300(6)
N7 N8 1.396(5)
N8 C30 1.297(7)
N9 C39 1.335(6)
N9 C35 1.344(6)
O1 C7 1.298(5)
O2 C11 1.308(7)
O3 C18 1.291(6)
O4 C22 1.316(6)
O5 C29 1.305(6)
O6 C33 1.294(7)
C1 C2 1.388(6)
C1 C6 1.401(6)
C1 C7 1.485(6)
C2 C3 1.396(7)
C2 H2 0.9500
C3 C4 1.384(6)
C3 C18 1.486(6)
C4 C5 1.404(7)
C4 H4 0.9500
C5 C6 1.381(6)
C5 C29 1.487(6)
C6 H6 0.9500
C8 C10 1.431(8)
C8 C9 1.495(7)
C9 H9A 0.9800
C9 H9B 0.9800
C9 H9C 0.9800
C10 C11 1.349(8)
C10 H10 0.9500
C11 C12 1.536(9)
N3A C13A 1.3900
N3A C17A 1.3900
C13A C14A 1.3900
C13A H13A 0.9500
C14A C15A 1.3900
C14A H14A 0.9500
C15A C16A 1.3900
C15A H15A 0.9500
C16A C17A 1.3900
C16A H16A 0.9500
C17A H17A 0.9500
N3B C13B 1.3900
N3B C17B 1.3900
C13B C14B 1.3900
C13B H13B 0.9500
C14B C15B 1.3900
C14B H14B 0.9500
C15B C16B 1.3900
C15B H15B 0.9500
C16B C17B 1.3900
C16B H16B 0.9500
C17B H17B 0.9500
C19 C21 1.445(8)
C19 C20 1.478(9)
C20 H20A 0.9800
C20 H20B 0.9800
C20 H20C 0.9800
C21 C22 1.327(8)
C21 H21 0.9500
C22 C23 1.513(8)
C24 C25 1.378(7)
C24 H24 0.9500
C25 C26 1.360(9)
C25 H25 0.9500
C26 C27 1.366(9)
C26 H26 0.9500
C27 C28 1.371(8)
C27 H27 0.9500
C28 H28 0.9500
C30 C32 1.433(7)
C30 C31 1.517(8)
C31 H31A 0.9800
C31 H31B 0.9800
C31 H31C 0.9800
C32 C33 1.348(8)
C32 H32 0.9500
C33 C34 1.524(8)
C35 C36 1.370(8)
C35 H35 0.9500
C36 C37 1.383(8)
C36 H36 0.9500
C37 C38 1.376(8)
C37 H37 0.9500
C38 C39 1.383(8)
C38 H38 0.9500
C39 H39 0.9500
N10A C40A 1.3900
N10A C44A 1.3900
C40A C41A 1.3900
C40A H40A 0.9500
C41A C42A 1.3900
C41A H41A 0.9500
C42A C43A 1.3900
C42A H42A 0.9500
C43A C44A 1.3900
C43A H43A 0.9500
C44A H44A 0.9500
N10B C40B 1.3900
N10B C44B 1.3900
C40B C41B 1.3900
C40B H40B 0.9500
C41B C42B 1.3900
C41B H41B 0.9500
C42B C43B 1.3900
C42B H42B 0.9500
C43B C44B 1.3900
C43B H43B 0.9500
C44B H44B 0.9500
N11 C45 1.313(7)
N11 C49 1.336(8)
C45 C46 1.372(9)
C45 H45 0.9500
C46 C47 1.360(11)
C46 H46 0.9500
C47 C48 1.354(12)
C47 H47 0.9500
C48 C49 1.349(10)
C48 H48 0.9500
C49 H49 0.9500
N12A C50A 1.3900
N12A C54A 1.3900
C50A C51A 1.3900
C50A H50A 0.9500
C51A C52A 1.3900
C51A H51A 0.9500
C52A C53A 1.3900
C52A H52A 0.9500
C53A C54A 1.3900
C53A H53A 0.9500
C54A H54A 0.9500
N12B C50B 1.3900
N12B C54B 1.3900
C50B C51B 1.3900
C50B H50B 0.9500
C51B C52B 1.3900
C51B H51B 0.9500
C52B C53B 1.3900
C52B H52B 0.9500
C53B C54B 1.3900
C53B H53B 0.9500
C54B H54B 0.9500
N13 C55 1.3900
N13 C59 1.3900
C55 C56 1.3900
C55 H55 0.9500
C56 C57 1.3900
C56 H56 0.9500
C57 C58 1.3900
C57 H57 0.9500
C58 C59 1.3900
C58 H58 0.9500
C59 H59 0.9500
N14 C60 1.3900
N14 C64 1.3900
C60 C61 1.3900
C60 H60 0.9500
C61 C62 1.3900
C61 H61 0.9500
C62 C63 1.3900
C62 H62 0.9500
C63 C64 1.3900
C63 H63 0.9500
C64 H64 0.9500

loop_
_geom_torsion_atom_site_label_1
_geom_torsion_atom_site_label_2
_geom_torsion_atom_site_label_3
_geom_torsion_atom_site_label_4
_geom_torsion
C7 N1 N2 C8 178.0(5)
C7 N1 N2 Cu1 0.7(5)
O2 Cu1 N2 C8 11.2(5)
O1 Cu1 N2 C8 -176.6(5)
N3B Cu1 N2 C8 124.5(10)
N3A Cu1 N2 C8 127.2(13)
N10B Cu1 N2 C8 -74.3(6)
N10A Cu1 N2 C8 -87.5(6)
O2 Cu1 N2 N1 -171.8(4)
O1 Cu1 N2 N1 0.3(3)
N3B Cu1 N2 N1 -58.5(11)
N3A Cu1 N2 N1 -55.9(14)
N10B Cu1 N2 N1 102.7(4)
N10A Cu1 N2 N1 89.5(4)
C18 N4 N5 C19 -175.3(5)
C18 N4 N5 Cu2 3.9(5)
O4 Cu2 N5 C19 -2.0(5)
O3 Cu2 N5 C19 173.3(5)
N6 Cu2 N5 C19 109.8(7)
N11 Cu2 N5 C19 -95.6(5)
O4 Cu2 N5 N4 178.9(3)
O3 Cu2 N5 N4 -5.8(3)
N6 Cu2 N5 N4 -69.3(7)
N11 Cu2 N5 N4 85.3(3)
O4 Cu2 N6 C28 -10.7(4)
O3 Cu2 N6 C28 175.0(4)
N5 Cu2 N6 C28 -122.8(6)
N11 Cu2 N6 C28 82.5(4)
O4 Cu2 N6 C24 171.9(4)
O3 Cu2 N6 C24 -2.4(4)
N5 Cu2 N6 C24 59.8(7)
N11 Cu2 N6 C24 -94.9(4)
C29 N7 N8 C30 -176.5(5)
C29 N7 N8 Cu3 2.1(5)
O6 Cu3 N8 C30 5.2(5)
O5 Cu3 N8 C30 177.4(5)
N9 Cu3 N8 C30 110.6(7)
N12A Cu3 N8 C30 -82.2(6)
N12B Cu3 N8 C30 -91.6(6)
O6 Cu3 N8 N7 -173.1(4)
O5 Cu3 N8 N7 -0.9(3)
N9 Cu3 N8 N7 -67.7(7)
N12A Cu3 N8 N7 99.5(5)
N12B Cu3 N8 N7 90.1(4)
O6 Cu3 N9 C39 25.7(4)
N8 Cu3 N9 C39 -80.0(6)
O5 Cu3 N9 C39 -145.4(4)
N12A Cu3 N9 C39 112.6(5)
N12B Cu3 N9 C39 122.2(4)
O6 Cu3 N9 C35 -160.1(4)
N8 Cu3 N9 C35 94.2(6)
O5 Cu3 N9 C35 28.8(4)
N12A Cu3 N9 C35 -73.2(5)
N12B Cu3 N9 C35 -63.6(5)
O2 Cu1 O1 C7 57.8(12)
N2 Cu1 O1 C7 -1.3(3)
N3B Cu1 O1 C7 165.0(4)
N3A Cu1 O1 C7 168.6(4)
N10B Cu1 O1 C7 -99.6(4)
N10A Cu1 O1 C7 -97.7(4)
O1 Cu1 O2 C11 -68.3(13)
N2 Cu1 O2 C11 -10.0(6)
N3B Cu1 O2 C11 -175.4(6)
N3A Cu1 O2 C11 -179.1(6)
N10B Cu1 O2 C11 89.7(6)
N10A Cu1 O2 C11 87.0(6)
O4 Cu2 O3 C18 50.3(15)
N5 Cu2 O3 C18 6.4(3)
N6 Cu2 O3 C18 172.0(3)
N11 Cu2 O3 C18 -91.6(3)
O3 Cu2 O4 C22 -44.7(15)
N5 Cu2 O4 C22 -1.3(4)
N6 Cu2 O4 C22 -166.4(4)
N11 Cu2 O4 C22 97.2(4)
O6 Cu3 O5 C29 58.6(11)
N8 Cu3 O5 C29 -0.4(3)
N9 Cu3 O5 C29 162.9(3)
N12A Cu3 O5 C29 -101.0(4)
N12B Cu3 O5 C29 -98.6(4)
N8 Cu3 O6 C33 -5.6(5)
O5 Cu3 O6 C33 -63.8(12)
N9 Cu3 O6 C33 -168.1(5)
N12A Cu3 O6 C33 96.2(6)
N12B Cu3 O6 C33 93.2(5)
C6 C1 C2 C3 0.2(7)
C7 C1 C2 C3 177.1(4)
C1 C2 C3 C4 -0.8(7)
C1 C2 C3 C18 -179.3(4)
C2 C3 C4 C5 1.4(7)
C18 C3 C4 C5 180.0(4)
C3 C4 C5 C6 -1.5(7)
C3 C4 C5 C29 -179.2(4)
C4 C5 C6 C1 0.9(7)
C29 C5 C6 C1 178.6(4)
C2 C1 C6 C5 -0.2(7)
C7 C1 C6 C5 -177.1(4)
Cu1 O1 C7 N1 2.4(6)
Cu1 O1 C7 C1 -177.6(3)
N2 N1 C7 O1 -2.1(7)
N2 N1 C7 C1 177.9(4)
C2 C1 C7 O1 -6.1(6)
C6 C1 C7 O1 170.8(4)
C2 C1 C7 N1 173.9(4)
C6 C1 C7 N1 -9.2(7)
N1 N2 C8 C10 176.7(5)
Cu1 N2 C8 C10 -6.4(9)
N1 N2 C8 C9 -3.0(9)
Cu1 N2 C8 C9 174.0(5)
N2 C8 C10 C11 -2.8(11)
C9 C8 C10 C11 176.8(7)
Cu1 O2 C11 C10 5.4(12)
Cu1 O2 C11 C12 -177.2(5)
C8 C10 C11 O2 3.3(14)
C8 C10 C11 C12 -173.9(7)
O2 C11 C12 F2 55.8(9)
C10 C11 C12 F2 -126.5(8)
O2 C11 C12 F1 -62.0(9)
C10 C11 C12 F1 115.7(8)
O2 C11 C12 F3 175.6(8)
C10 C11 C12 F3 -6.7(12)
O2 Cu1 N3A C13A -35.8(4)
O1 Cu1 N3A C13A 152.8(4)
N2 Cu1 N3A C13A -152.0(11)
N3B Cu1 N3A C13A -141(6)
N10B Cu1 N3A C13A 49.1(5)
N10A Cu1 N3A C13A 62.5(5)
O2 Cu1 N3A C17A 154.6(5)
O1 Cu1 N3A C17A -16.8(4)
N2 Cu1 N3A C17A 38.4(15)
N3B Cu1 N3A C17A 49(6)
N10B Cu1 N3A C17A -120.5(5)
N10A Cu1 N3A C17A -107.1(5)
C17A N3A C13A C14A 0.0
Cu1 N3A C13A C14A -169.5(6)
N3A C13A C14A C15A 0.0
C13A C14A C15A C16A 0.0
C14A C15A C16A C17A 0.0
C15A C16A C17A N3A 0.0
C13A N3A C17A C16A 0.0
Cu1 N3A C17A C16A 169.7(6)
O2 Cu1 N3B C13B 5.1(5)
O1 Cu1 N3B C13B -166.2(5)
N2 Cu1 N3B C13B -108.5(10)
N3A Cu1 N3B C13B 80(6)
N10B Cu1 N3B C13B 90.1(6)
N10A Cu1 N3B C13B 103.6(5)
O2 Cu1 N3B C17B -177.2(5)
O1 Cu1 N3B C17B 11.5(5)
N2 Cu1 N3B C17B 69.3(11)
N3A Cu1 N3B C17B -102(6)
N10B Cu1 N3B C17B -92.2(5)
N10A Cu1 N3B C17B -78.7(5)
C17B N3B C13B C14B 0.0
Cu1 N3B C13B C14B 177.7(7)
N3B C13B C14B C15B 0.0
C13B C14B C15B C16B 0.0
C14B C15B C16B C17B 0.0
C15B C16B C17B N3B 0.0
C13B N3B C17B C16B 0.0
Cu1 N3B C17B C16B -177.7(7)
Cu2 O3 C18 N4 -6.8(6)
Cu2 O3 C18 C3 174.2(3)
N5 N4 C18 O3 2.0(6)
N5 N4 C18 C3 -179.0(4)
C4 C3 C18 O3 1.9(6)
C2 C3 C18 O3 -179.6(4)
C4 C3 C18 N4 -177.1(4)
C2 C3 C18 N4 1.4(6)
N4 N5 C19 C21 -177.6(5)
Cu2 N5 C19 C21 3.3(8)
N4 N5 C19 C20 2.3(8)
Cu2 N5 C19 C20 -176.8(5)
N5 C19 C21 C22 -1.2(10)
C20 C19 C21 C22 178.9(7)
Cu2 O4 C22 C21 3.6(9)
Cu2 O4 C22 C23 -176.8(4)
C19 C21 C22 O4 -2.6(12)
C19 C21 C22 C23 177.9(6)
O4 C22 C23 F4 -173.4(6)
C21 C22 C23 F4 6.2(10)
O4 C22 C23 F5 -51.5(7)
C21 C22 C23 F5 128.1(7)
O4 C22 C23 F6 65.3(7)
C21 C22 C23 F6 -115.1(7)
C28 N6 C24 C25 -0.9(7)
Cu2 N6 C24 C25 176.5(4)
N6 C24 C25 C26 -0.6(8)
C24 C25 C26 C27 1.9(8)
C25 C26 C27 C28 -1.7(9)
C24 N6 C28 C27 1.1(8)
Cu2 N6 C28 C27 -176.3(5)
C26 C27 C28 N6 0.2(10)
N8 N7 C29 O5 -2.8(7)
N8 N7 C29 C5 176.8(4)
Cu3 O5 C29 N7 2.0(6)
Cu3 O5 C29 C5 -177.6(3)
C6 C5 C29 N7 179.5(4)
C4 C5 C29 N7 -2.8(6)
C6 C5 C29 O5 -0.9(6)
C4 C5 C29 O5 176.8(4)
N7 N8 C30 C32 175.4(5)
Cu3 N8 C30 C32 -2.9(9)
N7 N8 C30 C31 -2.3(9)
Cu3 N8 C30 C31 179.4(5)
N8 C30 C32 C33 -0.7(11)
C31 C30 C32 C33 177.1(7)
Cu3 O6 C33 C32 4.6(11)
Cu3 O6 C33 C34 -178.0(5)
C30 C32 C33 O6 -0.4(13)
C30 C32 C33 C34 -177.7(8)
O6 C33 C34 F7 -52.3(9)
C32 C33 C34 F7 125.4(8)
O6 C33 C34 F8 63.6(9)
C32 C33 C34 F8 -118.6(8)
O6 C33 C34 F9 -175.7(7)
C32 C33 C34 F9 2.1(12)
C39 N9 C35 C36 0.1(8)
Cu3 N9 C35 C36 -174.4(4)
N9 C35 C36 C37 1.1(8)
C35 C36 C37 C38 -2.0(8)
C36 C37 C38 C39 1.6(8)
C35 N9 C39 C38 -0.6(7)
Cu3 N9 C39 C38 173.8(4)
C37 C38 C39 N9 -0.3(8)
O2 Cu1 N10A C40A 26.3(5)
O1 Cu1 N10A C40A -157.5(5)
N2 Cu1 N10A C40A 121.6(5)
N3B Cu1 N10A C40A -66.9(6)
N3A Cu1 N10A C40A -65.3(6)
N10B Cu1 N10A C40A 14.5(14)
O2 Cu1 N10A C44A -152.8(5)
O1 Cu1 N10A C44A 23.4(5)
N2 Cu1 N10A C44A -57.5(5)
N3B Cu1 N10A C44A 114.0(5)
N3A Cu1 N10A C44A 115.6(5)
N10B Cu1 N10A C44A -164.6(18)
C44A N10A C40A C41A 0.0
Cu1 N10A C40A C41A -179.1(6)
N10A C40A C41A C42A 0.0
C40A C41A C42A C43A 0.0
C41A C42A C43A C44A 0.0
C42A C43A C44A N10A 0.0
C40A N10A C44A C43A 0.0
Cu1 N10A C44A C43A 179.1(6)
O2 Cu1 N10B C40B 17.6(6)
O1 Cu1 N10B C40B -165.9(5)
N2 Cu1 N10B C40B 111.0(6)
N3B Cu1 N10B C40B -74.1(6)
N3A Cu1 N10B C40B -73.4(6)
N10A Cu1 N10B C40B -174.2(19)
O2 Cu1 N10B C44B -165.8(5)
O1 Cu1 N10B C44B 10.6(6)
N2 Cu1 N10B C44B -72.4(5)
N3B Cu1 N10B C44B 102.5(6)
N3A Cu1 N10B C44B 103.2(6)
N10A Cu1 N10B C44B 2.4(15)
C44B N10B C40B C41B 0.0
Cu1 N10B C40B C41B 176.4(7)
N10B C40B C41B C42B 0.0
C40B C41B C42B C43B 0.0
C41B C42B C43B C44B 0.0
C42B C43B C44B N10B 0.0
C40B N10B C44B C43B 0.0
Cu1 N10B C44B C43B -176.8(6)
O4 Cu2 N11 C45 178.0(5)
O3 Cu2 N11 C45 -6.1(5)
N5 Cu2 N11 C45 -87.6(5)
N6 Cu2 N11 C45 85.6(5)
O4 Cu2 N11 C49 -8.5(6)
O3 Cu2 N11 C49 167.4(5)
N5 Cu2 N11 C49 85.9(6)
N6 Cu2 N11 C49 -100.9(6)
C49 N11 C45 C46 -0.7(10)
Cu2 N11 C45 C46 173.2(6)
N11 C45 C46 C47 0.8(12)
C45 C46 C47 C48 0.0(13)
C46 C47 C48 C49 -0.8(14)
C45 N11 C49 C48 -0.2(11)
Cu2 N11 C49 C48 -174.0(7)
C47 C48 C49 N11 0.9(14)
O6 Cu3 N12A C50A -29.5(7)
N8 Cu3 N12A C50A 63.6(7)
O5 Cu3 N12A C50A 147.4(7)
N9 Cu3 N12A C50A -120.4(7)
N12B Cu3 N12A C50A 133(3)
O6 Cu3 N12A C54A 148.8(8)
N8 Cu3 N12A C54A -118.1(8)
O5 Cu3 N12A C54A -34.4(8)
N9 Cu3 N12A C54A 57.9(8)
N12B Cu3 N12A C54A -49(2)
C54A N12A C50A C51A 0.0
Cu3 N12A C50A C51A 178.4(8)
N12A C50A C51A C52A 0.0
C50A C51A C52A C53A 0.0
C51A C52A C53A C54A 0.0
C52A C53A C54A N12A 0.0
C50A N12A C54A C53A 0.0
Cu3 N12A C54A C53A -178.1(10)
O6 Cu3 N12B C50B -135.6(6)
N8 Cu3 N12B C50B -41.0(6)
O5 Cu3 N12B C50B 40.8(6)
N9 Cu3 N12B C50B 132.1(6)
N12A Cu3 N12B C50B -153(3)
O6 Cu3 N12B C54B 35.7(6)
N8 Cu3 N12B C54B 130.4(5)
O5 Cu3 N12B C54B -147.8(5)
N9 Cu3 N12B C54B -56.5(6)
N12A Cu3 N12B C54B 18(2)
C54B N12B C50B C51B 0.0
Cu3 N12B C50B C51B 171.3(6)
N12B C50B C51B C52B 0.0
C50B C51B C52B C53B 0.0
C51B C52B C53B C54B 0.0
C52B C53B C54B N12B 0.0
C50B N12B C54B C53B 0.0
Cu3 N12B C54B C53B -171.4(6)
C59 N13 C55 C56 0.0
N13 C55 C56 C57 0.0
C55 C56 C57 C58 0.0
C56 C57 C58 C59 0.0
C57 C58 C59 N13 0.0
C55 N13 C59 C58 0.0
C64 N14 C60 C61 0.0
N14 C60 C61 C62 0.0
C60 C61 C62 C63 0.0
C61 C62 C63 C64 0.0
C62 C63 C64 N14 0.0
C60 N14 C64 C63 0.0
